data_4332491
loop_
_publ_author_name
'Cotton, F. Albert'
'Murillo, Carlos A.'
'Wang, Xiaoping'
'Wilkinson, Chad C.'

_publ_section_title
;
 Homologues of the Easily Ionized Compound Mo2(hpp)4Containing Smaller
 Bicyclic Guanidinates
;
_journal_issue 14
_journal_name_full 'Inorganic Chemistry'
_journal_page_first 5493
_journal_page_last 5500
_journal_paper_doi 10.1021/ic060449e
_journal_volume 45
_journal_year 2006
_chemical_formula_moiety 'C26 H44 Cl6 Mo2 N12'
_chemical_formula_sum 'C26 H44 Cl6 Mo2 N12'
_chemical_formula_weight 929.31
_chemical_name_systematic
; 
 ? 
;
_space_group_IT_number 2
_symmetry_cell_setting triclinic
_symmetry_space_group_name_Hall '-P 1'
_symmetry_space_group_name_H-M 'P -1'
_atom_sites_solution_hydrogens geom
_atom_sites_solution_primary direct
_atom_sites_solution_secondary difmap
_audit_creation_method SHELXL-97
_cell_angle_alpha 99.517(4)
_cell_angle_beta 106.371(4)
_cell_angle_gamma 92.737(4)
_cell_formula_units_Z 1
_cell_length_a 8.4932(19)
_cell_length_b 10.113(2)
_cell_length_c 11.014(3)
_cell_measurement_reflns_used 3541
_cell_measurement_temperature 213(2)
_cell_measurement_theta_max 26.6005
_cell_measurement_theta_min 2.561
_cell_volume 890.7(4)
_computing_cell_refinement 'Bruker SMART'
_computing_data_collection 'Bruker SMART'
_computing_data_reduction 'Bruker SAINT'
_computing_molecular_graphics XP
_computing_structure_refinement 'SHELXL-97 (Sheldrick, 1997)'
_computing_structure_solution 'SHELXS-97 (Sheldrick, 1990)'
_diffrn_ambient_temperature 213(2)
_diffrn_measured_fraction_theta_full 0.985
_diffrn_measured_fraction_theta_max 0.985
_diffrn_measurement_device_type 'Bruker SMART'
_diffrn_measurement_method \w-scans
_diffrn_radiation_monochromator graphite
_diffrn_radiation_source 'normal-focus sealed tube'
_diffrn_radiation_type MoK\a
_diffrn_radiation_wavelength 0.71073
_diffrn_reflns_av_R_equivalents 0.0000
_diffrn_reflns_av_sigmaI/netI 0.0525
_diffrn_reflns_limit_h_max 9
_diffrn_reflns_limit_h_min -10
_diffrn_reflns_limit_k_max 11
_diffrn_reflns_limit_k_min -12
_diffrn_reflns_limit_l_max 13
_diffrn_reflns_limit_l_min 0
_diffrn_reflns_number 3219
_diffrn_reflns_theta_full 25.00
_diffrn_reflns_theta_max 25.00
_diffrn_reflns_theta_min 1.96
_exptl_absorpt_coefficient_mu 1.193
_exptl_absorpt_correction_T_max 0.9254
_exptl_absorpt_correction_T_min 0.8157
_exptl_absorpt_correction_type multi-scan
_exptl_absorpt_process_details TWINABS
_exptl_crystal_colour brown
_exptl_crystal_density_diffrn 1.732
_exptl_crystal_density_meas ?
_exptl_crystal_density_method 'not measured'
_exptl_crystal_description plate
_exptl_crystal_F_000 470
_exptl_crystal_size_max 0.18
_exptl_crystal_size_mid 0.14
_exptl_crystal_size_min 0.07
_refine_diff_density_max 1.213
_refine_diff_density_min -0.442
_refine_diff_density_rms 0.118
_refine_ls_extinction_method none
_refine_ls_goodness_of_fit_ref 1.044
_refine_ls_hydrogen_treatment noref
_refine_ls_matrix_type full
_refine_ls_number_parameters 219
_refine_ls_number_reflns 3219
_refine_ls_number_restraints 15
_refine_ls_restrained_S_all 1.068
_refine_ls_R_factor_all 0.0537
_refine_ls_R_factor_gt 0.0404
_refine_ls_shift/su_max 0.001
_refine_ls_shift/su_mean 0.000
_refine_ls_structure_factor_coef Fsqd
_refine_ls_weighting_details 'calc w=1/[\s^2^(Fo^2^)+(0.0550P)^2^+0.0000P] where P=(Fo^2^+2Fc^2^)/3'
_refine_ls_weighting_scheme calc
_refine_ls_wR_factor_gt 0.0929
_refine_ls_wR_factor_ref 0.1004
_reflns_number_gt 2693
_reflns_number_total 3219
_reflns_threshold_expression >2sigma(I)
_cod_data_source_file ic060449esup1.cif
_cod_data_source_block 5twoCH2Cl2
_cod_depositor_comments
;
The following automatic conversions were performed:

'_symmetry_cell_setting' value 'Triclinic' changed to 'triclinic'
according to /home/saulius/struct/CIF-dictionaries/cif_core.dic
dictionary named 'cif_core.dic' version 2.4.2 from 2011-04-26.

Automatic conversion script
Id: cif_fix_values 1891 2012-01-12 08:04:46Z andrius 

The following automatic conversions were performed:

'_exptl_crystal_density_meas' value 'not measured' was changed to '?'
- the value is perceived as not measured.

Automatic conversion script
Id: cif_fix_values 3008 2015-01-20 13:52:24Z robertas 
;
_cod_original_cell_volume 890.8(4)
_cod_original_sg_symbol_H-M P-1
_cod_database_code 4332491

loop_
_symmetry_equiv_pos_as_xyz
'x, y, z'
'-x, -y, -z'

loop_
_atom_site_label
_atom_site_type_symbol
_atom_site_fract_x
_atom_site_fract_y
_atom_site_fract_z
_atom_site_U_iso_or_equiv
_atom_site_adp_type
_atom_site_occupancy
_atom_site_symmetry_multiplicity
_atom_site_calc_flag
_atom_site_refinement_flags
_atom_site_disorder_assembly
_atom_site_disorder_group
Mo1 Mo 0.00506(5) 0.09051(4) 0.07414(4) 0.02193(14) Uani 1 1 d . . .
Cl1 Cl -0.02227(17) 0.31520(12) 0.24605(12) 0.0390(3) Uani 1 1 d . . .
Cl3 Cl 0.8061(3) 0.7028(2) 0.30815(19) 0.0892(7) Uani 1 1 d . A .
N4 N 0.2355(4) 0.1731(4) 0.0665(4) 0.0271(9) Uani 1 1 d . . .
C9 C 0.2856(5) 0.1100(4) -0.0305(4) 0.0253(10) Uani 1 1 d . . .
N5 N 0.2076(4) -0.0081(4) -0.1027(3) 0.0242(8) Uani 1 1 d . . .
N6 N 0.4137(5) 0.1556(4) -0.0654(4) 0.0346(10) Uani 1 1 d . . .
N2 N 0.1460(5) 0.0016(4) 0.2252(3) 0.0291(9) Uani 1 1 d . . .
N1 N -0.1041(5) 0.1952(3) -0.0709(3) 0.0260(9) Uani 1 1 d . . .
Cl2 Cl 0.621(3) 0.555(4) 0.424(3) 0.100(5) Uani 0.46(9) 1 d P A 1
Cl2A Cl 0.657(5) 0.523(4) 0.435(2) 0.104(6) Uani 0.54(9) 1 d P A 2
N3 N -0.2055(5) 0.2138(4) -0.2780(4) 0.0404(11) Uani 1 1 d . . .
C3 C 0.1533(6) -0.1305(5) 0.1945(4) 0.0281(11) Uani 1 1 d . . .
C1 C -0.1017(6) 0.3398(4) -0.0726(4) 0.0322(11) Uani 1 1 d D . .
H1A H 0.0118 0.3805 -0.0528 0.039 Uiso 1 1 calc R . .
H1B H -0.1514 0.3851 -0.0088 0.039 Uiso 1 1 calc R . .
C8 C 0.4378(5) 0.0572(5) -0.1715(5) 0.0338(12) Uani 1 1 d D . .
H8A H 0.5359 0.0103 -0.1423 0.041 Uiso 1 1 calc R . .
H8B H 0.4470 0.1003 -0.2429 0.041 Uiso 1 1 calc R . .
C12 C 0.3472(6) 0.2882(5) 0.1491(5) 0.0339(11) Uani 1 1 d D . .
H12A H 0.4327 0.2560 0.2148 0.041 Uiso 1 1 calc R . .
H12B H 0.2852 0.3482 0.1934 0.041 Uiso 1 1 calc R . .
C7 C 0.2810(6) -0.0376(5) -0.2094(5) 0.0356(12) Uani 1 1 d D . .
H7A H 0.2050 -0.0220 -0.2898 0.043 Uiso 1 1 calc R . .
H7B H 0.3061 -0.1316 -0.2214 0.043 Uiso 1 1 calc R . .
C10 C 0.5171(6) 0.2779(5) -0.0031(5) 0.0398(13) Uani 1 1 d D . .
H10A H 0.5430 0.3243 -0.0675 0.048 Uiso 1 1 calc R . .
H10B H 0.6207 0.2579 0.0542 0.048 Uiso 1 1 calc R . .
C2 C -0.2004(7) 0.3526(5) -0.2069(5) 0.0426(14) Uani 1 1 d D . .
H2A H -0.3113 0.3775 -0.2096 0.051 Uiso 1 1 calc R . .
H2B H -0.1446 0.4187 -0.2407 0.051 Uiso 1 1 calc R . .
C11 C 0.4278(6) 0.3661(5) 0.0732(5) 0.0415(13) Uani 1 1 d D . .
H11A H 0.3433 0.4070 0.0145 0.050 Uiso 1 1 calc R . .
H11B H 0.5060 0.4389 0.1326 0.050 Uiso 1 1 calc R . .
C13 C 0.8272(8) 0.5878(6) 0.4121(5) 0.0532(17) Uani 1 1 d . . .
H13A H 0.9042 0.6265 0.4967 0.064 Uiso 1 1 calc R A 1
H13B H 0.8670 0.5050 0.3768 0.064 Uiso 1 1 calc R A 1
C6 C 0.2271(8) 0.0620(5) 0.3597(5) 0.0523(17) Uani 1 1 d D . .
H6A H 0.1695 0.1389 0.3846 0.063 Uiso 1 1 calc R . .
H6B H 0.3406 0.0961 0.3687 0.063 Uiso 1 1 calc R . .
C4 C 0.2724(9) -0.1704(6) 0.4120(5) 0.0595(18) Uani 1 1 d D . .
H4A H 0.3925 -0.1717 0.4368 0.071 Uiso 1 1 calc R . .
H4B H 0.2273 -0.2309 0.4576 0.071 Uiso 1 1 calc R . .
C5 C 0.2302(11) -0.0328(6) 0.4468(6) 0.087(3) Uani 1 1 d D . .
H5B H 0.1210 -0.0401 0.4600 0.104 Uiso 1 1 calc R . .
H5A H 0.3086 0.0079 0.5302 0.104 Uiso 1 1 calc R . .

loop_
_atom_site_aniso_label
_atom_site_aniso_U_11
_atom_site_aniso_U_22
_atom_site_aniso_U_33
_atom_site_aniso_U_23
_atom_site_aniso_U_13
_atom_site_aniso_U_12
Mo1 0.0248(2) 0.0179(2) 0.0216(2) -0.00074(15) 0.00706(17) 0.00168(15)
Cl1 0.0471(8) 0.0300(7) 0.0368(7) -0.0068(5) 0.0147(6) 0.0051(6)
Cl3 0.1207(18) 0.0738(13) 0.0794(14) 0.0303(11) 0.0270(13) 0.0323(12)
N4 0.024(2) 0.026(2) 0.028(2) -0.0003(17) 0.0073(18) -0.0028(16)
C9 0.022(2) 0.025(2) 0.030(3) 0.012(2) 0.006(2) 0.004(2)
N5 0.024(2) 0.026(2) 0.022(2) 0.0021(16) 0.0086(17) -0.0001(16)
N6 0.030(2) 0.035(2) 0.039(3) 0.0055(19) 0.013(2) -0.0023(19)
N2 0.033(2) 0.029(2) 0.020(2) 0.0014(16) 0.0012(18) 0.0026(18)
N1 0.032(2) 0.0180(19) 0.027(2) 0.0036(16) 0.0076(18) 0.0041(16)
Cl2 0.053(6) 0.161(13) 0.076(8) -0.011(7) 0.022(5) 0.003(6)
Cl2A 0.091(12) 0.135(10) 0.080(4) 0.024(6) 0.019(7) -0.027(8)
N3 0.048(3) 0.041(3) 0.034(3) 0.017(2) 0.009(2) 0.012(2)
C3 0.025(3) 0.029(3) 0.031(3) 0.011(2) 0.006(2) 0.002(2)
C1 0.036(3) 0.018(2) 0.044(3) 0.007(2) 0.014(3) 0.003(2)
C8 0.032(3) 0.044(3) 0.032(3) 0.013(2) 0.017(2) 0.011(2)
C12 0.030(3) 0.027(3) 0.039(3) -0.003(2) 0.009(2) -0.006(2)
C7 0.042(3) 0.036(3) 0.030(3) -0.001(2) 0.018(3) 0.003(2)
C10 0.033(3) 0.038(3) 0.049(3) 0.011(3) 0.011(3) -0.001(2)
C2 0.052(4) 0.032(3) 0.051(4) 0.016(3) 0.020(3) 0.009(3)
C11 0.036(3) 0.035(3) 0.053(4) 0.005(2) 0.015(3) -0.009(2)
C13 0.057(4) 0.055(4) 0.041(3) 0.001(3) 0.005(3) 0.026(3)
C6 0.072(5) 0.039(3) 0.027(3) -0.003(2) -0.010(3) 0.004(3)
C4 0.076(5) 0.067(5) 0.037(4) 0.017(3) 0.013(3) 0.015(4)
C5 0.162(8) 0.059(5) 0.032(4) 0.011(3) 0.016(5) 0.014(5)

loop_
_atom_type_symbol
_atom_type_description
_atom_type_scat_dispersion_real
_atom_type_scat_dispersion_imag
_atom_type_scat_source
C C 0.0033 0.0016 'International Tables Vol C Tables 4.2.6.8 and 6.1.1.4'
H H 0.0000 0.0000 'International Tables Vol C Tables 4.2.6.8 and 6.1.1.4'
N N 0.0061 0.0033 'International Tables Vol C Tables 4.2.6.8 and 6.1.1.4'
Cl Cl 0.1484 0.1585 'International Tables Vol C Tables 4.2.6.8 and 6.1.1.4'
Mo Mo -1.6832 0.6857 'International Tables Vol C Tables 4.2.6.8 and 6.1.1.4'

loop_
_geom_angle_atom_site_label_1
_geom_angle_atom_site_label_2
_geom_angle_atom_site_label_3
_geom_angle
_geom_angle_site_symmetry_1
_geom_angle_site_symmetry_3
N5 Mo1 N1 98.79(14) 2 .
N5 Mo1 N2 88.73(15) 2 .
N1 Mo1 N2 172.09(15) . .
N5 Mo1 N4 173.62(13) 2 .
N1 Mo1 N4 86.95(14) . .
N2 Mo1 N4 85.42(15) . .
N5 Mo1 Mo1 89.34(10) 2 2
N1 Mo1 Mo1 89.88(10) . 2
N2 Mo1 Mo1 92.69(10) . 2
N4 Mo1 Mo1 93.48(10) . 2
N5 Mo1 Cl1 85.67(10) 2 .
N1 Mo1 Cl1 86.35(10) . .
N2 Mo1 Cl1 91.80(10) . .
N4 Mo1 Cl1 91.94(10) . .
Mo1 Mo1 Cl1 173.22(4) 2 .
C9 N4 C12 115.0(4) . .
C9 N4 Mo1 114.4(3) . .
C12 N4 Mo1 130.6(3) . .
N4 C9 N6 124.7(4) . .
N4 C9 N5 121.3(4) . .
N6 C9 N5 114.0(4) . .
C9 N5 C7 106.2(4) . .
C9 N5 Mo1 120.5(3) . 2
C7 N5 Mo1 132.0(3) . 2
C9 N6 C10 124.7(4) . .
C9 N6 C8 109.7(4) . .
C10 N6 C8 125.5(4) . .
C3 N2 C6 115.3(4) . .
C3 N2 Mo1 115.1(3) . .
C6 N2 Mo1 129.5(3) . .
C3 N1 C1 107.0(3) 2 .
C3 N1 Mo1 119.5(3) 2 .
C1 N1 Mo1 131.3(3) . .
C3 N3 C4 124.0(5) 2 2
C3 N3 C2 110.1(4) 2 .
C4 N3 C2 125.6(4) 2 .
N2 C3 N1 121.2(4) . 2
N2 C3 N3 126.0(4) . 2
N1 C3 N3 112.7(4) 2 2
N1 C1 C2 106.3(4) . .
N6 C8 C7 101.6(3) . .
N4 C12 C11 111.9(4) . .
N5 C7 C8 106.1(4) . .
N6 C10 C11 108.7(4) . .
N3 C2 C1 101.0(4) . .
C10 C11 C12 112.0(4) . .
Cl2A C13 Cl3 117.7(15) . .
Cl3 C13 Cl2 104.2(14) . .
N2 C6 C5 112.8(5) . .
N3 C4 C5 108.7(5) 2 .
C6 C5 C4 119.6(5) . .

loop_
_geom_bond_atom_site_label_1
_geom_bond_atom_site_label_2
_geom_bond_distance
_geom_bond_site_symmetry_2
Mo1 N5 2.078(4) 2
Mo1 N1 2.085(3) .
Mo1 N2 2.117(4) .
Mo1 N4 2.120(4) .
Mo1 Mo1 2.2233(8) 2
Mo1 Cl1 2.7709(13) .
Cl3 C13 1.743(6) .
N4 C9 1.337(6) .
N4 C12 1.463(6) .
C9 N6 1.338(6) .
C9 N5 1.345(6) .
N5 C7 1.474(5) .
N6 C10 1.431(6) .
N6 C8 1.472(6) .
N2 C3 1.332(6) .
N2 C6 1.459(6) .
N1 C3 1.348(6) 2
N1 C1 1.465(5) .
Cl2 C13 1.82(2) .
Cl2A C13 1.66(3) .
N3 C3 1.348(6) 2
N3 C4 1.408(7) 2
N3 C2 1.482(6) .
C3 N1 1.348(6) 2
C1 C2 1.511(5) .
C8 C7 1.516(5) .
C12 C11 1.509(5) .
C10 C11 1.501(5) .
C6 C5 1.461(6) .
C4 C5 1.470(6) .
